data_4325131
loop_
_publ_author_name
'H. V. Rasika Dias'
'Chandrakanta Dash'
'Muhammed Yousufuddin'
'Mehmet Ali Celik'
'Gernot Frenking'

_publ_contact_author_address
;Department of Chemistry and Biochemistry
The University of Texas at Arlington
700 Planetarium Place, Room 130 CPB
Arlington, Texas 76019-0065, USA
;
_publ_contact_author_email dias@uta.edu
_publ_contact_author_fax 817-272-3808
_publ_contact_author_name 'Rasika Dias'
_publ_contact_author_phone 817-272-3813
_publ_section_title
;
 Cationic Gold Carbonyl Complex on a Phosphine Support
;
_journal_name_full 'Inorganic Chemistry'
_journal_page_first 4253
_journal_page_last 4255
_journal_paper_doi 10.1021/ic200757j
_journal_volume 50
_journal_year 2011
_chemical_formula_sum 'C28 H33 Au F6 O P Sb'
_chemical_formula_weight 849.23
_chemical_name_common '[(Mes3P)Au(CO)][SbF6]'
_chemical_name_systematic
; 
 ? 
;
_space_group_IT_number 19
_symmetry_cell_setting orthorhombic
_symmetry_space_group_name_Hall 'P 2ac 2ab'
_symmetry_space_group_name_H-M 'P 21 21 21'
_atom_sites_solution_hydrogens geom
_atom_sites_solution_primary direct
_atom_sites_solution_secondary difmap
_audit_creation_method SHELXL-97
_cell_angle_alpha 90.00
_cell_angle_beta 90.00
_cell_angle_gamma 90.00
_cell_formula_units_Z 4
_cell_length_a 12.3555(7)
_cell_length_b 15.2816(9)
_cell_length_c 15.3540(9)
_cell_measurement_reflns_used 4617
_cell_measurement_temperature 100(2)
_cell_measurement_theta_max 28.24
_cell_measurement_theta_min 2.50
_cell_volume 2899.0(3)
_computing_cell_refinement 'Bruker SMART'
_computing_data_collection 'Bruker SMART'
_computing_data_reduction 'Bruker SAINT'
_computing_molecular_graphics 'Bruker SHELXTL'
_computing_publication_material 'Bruker SHELXTL'
_computing_structure_refinement 'SHELXL-97 (Sheldrick, 1997)'
_computing_structure_solution 'SHELXS-97 (Sheldrick, 1990)'
_diffrn_ambient_temperature 100(2)
_diffrn_measured_fraction_theta_full 1.000
_diffrn_measured_fraction_theta_max 1.000
_diffrn_measurement_device_type 'CCD area detector'
_diffrn_measurement_method 'phi and omega scans'
_diffrn_radiation_monochromator graphite
_diffrn_radiation_source 'fine-focus sealed tube'
_diffrn_radiation_type MoK\a
_diffrn_radiation_wavelength 0.71073
_diffrn_reflns_av_R_equivalents 0.0349
_diffrn_reflns_av_sigmaI/netI 0.0462
_diffrn_reflns_limit_h_max 16
_diffrn_reflns_limit_h_min -16
_diffrn_reflns_limit_k_max 20
_diffrn_reflns_limit_k_min -20
_diffrn_reflns_limit_l_max 20
_diffrn_reflns_limit_l_min -20
_diffrn_reflns_number 28570
_diffrn_reflns_theta_full 28.28
_diffrn_reflns_theta_max 28.28
_diffrn_reflns_theta_min 1.88
_exptl_absorpt_coefficient_mu 6.101
_exptl_absorpt_correction_T_max 0.745
_exptl_absorpt_correction_T_min 0.565
_exptl_absorpt_correction_type multi-scan
_exptl_absorpt_process_details SADABS
_exptl_crystal_colour colorless
_exptl_crystal_density_diffrn 1.946
_exptl_crystal_description prism
_exptl_crystal_F_000 1632
_exptl_crystal_size_max 0.19
_exptl_crystal_size_mid 0.15
_exptl_crystal_size_min 0.04
_refine_diff_density_max 2.253
_refine_diff_density_min -0.892
_refine_diff_density_rms 0.167
_refine_ls_abs_structure_details 'Flack H D (1983), Acta Cryst. A39, 876-881'
_refine_ls_abs_structure_Flack -0.014(5)
_refine_ls_extinction_method none
_refine_ls_goodness_of_fit_ref 1.036
_refine_ls_hydrogen_treatment constr
_refine_ls_matrix_type full
_refine_ls_number_parameters 352
_refine_ls_number_reflns 7191
_refine_ls_number_restraints 0
_refine_ls_restrained_S_all 1.036
_refine_ls_R_factor_all 0.0319
_refine_ls_R_factor_gt 0.0297
_refine_ls_shift/su_max 0.001
_refine_ls_shift/su_mean 0.000
_refine_ls_structure_factor_coef Fsqd
_refine_ls_weighting_details 'calc w=1/[\s^2^(Fo^2^)+(0.0396P)^2^+0.0000P] where P=(Fo^2^+2Fc^2^)/3'
_refine_ls_weighting_scheme calc
_refine_ls_wR_factor_gt 0.0757
_refine_ls_wR_factor_ref 0.0765
_reflns_number_gt 6772
_reflns_number_total 7191
_reflns_threshold_expression >2sigma(I)
_cod_data_source_file ic200757j_si_001.cif
_cod_data_source_block dias718m
_cod_database_code 4325131

loop_
_symmetry_equiv_pos_as_xyz
'x, y, z'
'-x+1/2, -y, z+1/2'
'-x, y+1/2, -z+1/2'
'x+1/2, -y+1/2, -z'

loop_
_atom_site_label
_atom_site_type_symbol
_atom_site_fract_x
_atom_site_fract_y
_atom_site_fract_z
_atom_site_U_iso_or_equiv
_atom_site_adp_type
_atom_site_occupancy
_atom_site_symmetry_multiplicity
_atom_site_calc_flag
_atom_site_refinement_flags
Au Au 1.062936(13) 0.458804(12) -0.002737(12) 0.01886(6) Uani 1 1 d .
Sb Sb 0.38488(3) 0.53624(2) 0.203770(19) 0.01873(7) Uani 1 1 d .
P P 0.88532(9) 0.45952(8) 0.04976(7) 0.0136(2) Uani 1 1 d .
F1 F 0.4601(3) 0.5982(2) 0.1181(2) 0.0422(9) Uani 1 1 d .
F2 F 0.4832(3) 0.4436(2) 0.1943(2) 0.0394(8) Uani 1 1 d .
F3 F 0.3081(3) 0.4752(2) 0.2904(2) 0.0417(9) Uani 1 1 d .
F4 F 0.2854(3) 0.6277(2) 0.2106(3) 0.0386(8) Uani 1 1 d .
F5 F 0.2969(3) 0.4833(2) 0.1184(2) 0.0376(9) Uani 1 1 d .
F6 F 0.4684(3) 0.5887(2) 0.2911(2) 0.0320(7) Uani 1 1 d .
O1 O 1.2995(3) 0.4277(3) -0.0651(3) 0.0320(9) Uani 1 1 d .
C1 C 1.2159(5) 0.4433(4) -0.0442(3) 0.0265(12) Uani 1 1 d .
C2 C 0.8990(4) 0.4232(3) 0.1634(3) 0.0141(9) Uani 1 1 d .
C3 C 0.9745(4) 0.4682(3) 0.2143(3) 0.0171(9) Uani 1 1 d .
C4 C 0.9995(4) 0.4365(3) 0.2967(3) 0.0199(10) Uani 1 1 d .
H4 H 1.0500 0.4677 0.3315 0.024 Uiso 1 1 calc R
C5 C 0.9534(4) 0.3609(3) 0.3296(3) 0.0198(10) Uani 1 1 d .
C6 C 0.8730(4) 0.3199(3) 0.2793(3) 0.0195(10) Uani 1 1 d .
H6 H 0.8376 0.2698 0.3023 0.023 Uiso 1 1 calc R
C7 C 0.8435(4) 0.3497(3) 0.1976(3) 0.0178(9) Uani 1 1 d .
C8 C 1.0298(4) 0.5526(3) 0.1877(3) 0.0214(10) Uani 1 1 d .
H8A H 1.0486 0.5863 0.2399 0.032 Uiso 1 1 calc R
H8B H 0.9807 0.5871 0.1511 0.032 Uiso 1 1 calc R
H8C H 1.0957 0.5391 0.1550 0.032 Uiso 1 1 calc R
C9 C 0.9892(4) 0.3218(4) 0.4157(3) 0.0255(11) Uani 1 1 d .
H9A H 1.0441 0.3595 0.4424 0.038 Uiso 1 1 calc R
H9B H 1.0199 0.2635 0.4056 0.038 Uiso 1 1 calc R
H9C H 0.9268 0.3170 0.4548 0.038 Uiso 1 1 calc R
C10 C 0.7492(4) 0.3026(3) 0.1542(3) 0.0225(11) Uani 1 1 d .
H10A H 0.7767 0.2642 0.1081 0.034 Uiso 1 1 calc R
H10B H 0.6997 0.3457 0.1289 0.034 Uiso 1 1 calc R
H10C H 0.7106 0.2675 0.1977 0.034 Uiso 1 1 calc R
C11 C 0.8267(4) 0.5694(3) 0.0442(3) 0.0146(9) Uani 1 1 d .
C12 C 0.7651(4) 0.6060(3) 0.1126(3) 0.0166(10) Uani 1 1 d .
C13 C 0.7303(4) 0.6916(3) 0.1039(3) 0.0214(11) Uani 1 1 d .
H13 H 0.6893 0.7169 0.1499 0.026 Uiso 1 1 calc R
C14 C 0.7526(4) 0.7424(3) 0.0311(3) 0.0189(10) Uani 1 1 d .
C15 C 0.8101(4) 0.7049(3) -0.0364(3) 0.0185(10) Uani 1 1 d .
H15 H 0.8257 0.7386 -0.0868 0.022 Uiso 1 1 calc R
C16 C 0.8460(4) 0.6181(3) -0.0320(3) 0.0182(10) Uani 1 1 d .
C17 C 0.7296(4) 0.5580(3) 0.1955(3) 0.0163(9) Uani 1 1 d .
H17A H 0.7891 0.5580 0.2376 0.024 Uiso 1 1 calc R
H17B H 0.7101 0.4976 0.1810 0.024 Uiso 1 1 calc R
H17C H 0.6668 0.5878 0.2208 0.024 Uiso 1 1 calc R
C18 C 0.7135(5) 0.8366(4) 0.0248(4) 0.0311(14) Uani 1 1 d .
H18A H 0.7531 0.8668 -0.0217 0.047 Uiso 1 1 calc R
H18B H 0.7265 0.8664 0.0803 0.047 Uiso 1 1 calc R
H18C H 0.6359 0.8373 0.0117 0.047 Uiso 1 1 calc R
C19 C 0.8988(4) 0.5816(3) -0.1133(3) 0.0221(11) Uani 1 1 d .
H19A H 0.8780 0.6171 -0.1637 0.033 Uiso 1 1 calc R
H19B H 0.8750 0.5211 -0.1222 0.033 Uiso 1 1 calc R
H19C H 0.9777 0.5829 -0.1065 0.033 Uiso 1 1 calc R
C20 C 0.8099(4) 0.3823(3) -0.0188(3) 0.0156(10) Uani 1 1 d .
C21 C 0.7027(4) 0.3984(3) -0.0480(3) 0.0153(9) Uani 1 1 d .
C22 C 0.6582(4) 0.3421(3) -0.1080(3) 0.0186(10) Uani 1 1 d .
H22 H 0.5876 0.3543 -0.1291 0.022 Uiso 1 1 calc R
C23 C 0.7110(4) 0.2682(3) -0.1394(3) 0.0203(11) Uani 1 1 d .
C24 C 0.8121(4) 0.2506(3) -0.1065(3) 0.0206(11) Uani 1 1 d .
H24 H 0.8488 0.1994 -0.1255 0.025 Uiso 1 1 calc R
C25 C 0.8630(4) 0.3050(3) -0.0463(3) 0.0184(10) Uani 1 1 d .
C26 C 0.6305(4) 0.4714(3) -0.0162(3) 0.0216(10) Uani 1 1 d .
H26A H 0.6547 0.5270 -0.0413 0.032 Uiso 1 1 calc R
H26B H 0.6340 0.4747 0.0475 0.032 Uiso 1 1 calc R
H26C H 0.5557 0.4599 -0.0342 0.032 Uiso 1 1 calc R
C27 C 0.6567(5) 0.2077(4) -0.2034(4) 0.0284(12) Uani 1 1 d .
H27A H 0.7106 0.1676 -0.2280 0.043 Uiso 1 1 calc R
H27B H 0.6239 0.2421 -0.2503 0.043 Uiso 1 1 calc R
H27C H 0.6004 0.1739 -0.1735 0.043 Uiso 1 1 calc R
C28 C 0.9695(4) 0.2722(3) -0.0116(4) 0.0290(12) Uani 1 1 d .
H28A H 0.9724 0.2084 -0.0171 0.043 Uiso 1 1 calc R
H28B H 0.9766 0.2886 0.0498 0.043 Uiso 1 1 calc R
H28C H 1.0289 0.2983 -0.0451 0.043 Uiso 1 1 calc R

loop_
_atom_site_aniso_label
_atom_site_aniso_U_11
_atom_site_aniso_U_22
_atom_site_aniso_U_33
_atom_site_aniso_U_23
_atom_site_aniso_U_13
_atom_site_aniso_U_12
Au 0.01895(9) 0.01928(9) 0.01834(9) -0.00057(10) -0.00009(8) -0.00067(7)
Sb 0.02090(15) 0.02037(15) 0.01492(14) -0.00024(14) -0.00101(12) 0.00139(14)
P 0.0149(5) 0.0132(5) 0.0128(5) -0.0003(5) -0.0021(4) -0.0017(5)
F1 0.052(2) 0.045(2) 0.0296(18) 0.0124(16) 0.0110(17) -0.0091(18)
F2 0.0407(19) 0.0339(19) 0.044(2) -0.0030(16) -0.0039(17) 0.0174(15)
F3 0.055(2) 0.040(2) 0.0308(18) 0.0035(17) 0.0103(17) -0.0198(18)
F4 0.0298(17) 0.0282(17) 0.058(2) -0.0142(18) -0.0055(17) 0.0123(14)
F5 0.043(2) 0.036(2) 0.0336(18) -0.0093(15) -0.0188(16) 0.0021(16)
F6 0.0348(18) 0.0348(18) 0.0264(16) -0.0012(15) -0.0128(15) -0.0073(14)
O1 0.030(2) 0.039(2) 0.027(2) -0.0018(17) 0.0067(18) 0.0035(18)
C1 0.032(3) 0.028(3) 0.020(2) -0.002(2) 0.004(2) 0.000(2)
C2 0.016(2) 0.017(2) 0.010(2) -0.0002(17) 0.0015(17) 0.0020(18)
C3 0.015(2) 0.021(2) 0.016(2) -0.002(2) 0.0026(17) 0.0041(19)
C4 0.012(2) 0.033(3) 0.014(2) -0.009(2) -0.0033(19) 0.0124(18)
C5 0.017(2) 0.028(3) 0.015(2) -0.0009(19) 0.0013(18) 0.011(2)
C6 0.020(2) 0.022(2) 0.017(2) 0.0005(18) 0.005(2) 0.0049(19)
C7 0.018(2) 0.016(2) 0.020(2) -0.001(2) 0.000(2) 0.0030(17)
C8 0.023(2) 0.023(3) 0.018(2) -0.006(2) -0.0050(19) -0.005(2)
C9 0.024(3) 0.034(3) 0.019(2) 0.006(2) -0.001(2) 0.009(2)
C10 0.026(3) 0.020(3) 0.022(2) 0.006(2) -0.005(2) -0.008(2)
C11 0.015(2) 0.014(2) 0.015(2) -0.0028(17) -0.0024(18) -0.0011(17)
C12 0.016(2) 0.020(2) 0.014(2) -0.0028(18) -0.0038(18) -0.0017(18)
C13 0.024(3) 0.021(3) 0.019(2) -0.009(2) -0.001(2) 0.003(2)
C14 0.019(2) 0.012(2) 0.026(2) -0.0005(18) -0.004(2) -0.0008(18)
C15 0.017(2) 0.016(2) 0.023(2) 0.0016(19) -0.004(2) -0.0017(19)
C16 0.022(2) 0.013(2) 0.020(2) 0.0015(18) -0.0086(19) -0.0044(19)
C17 0.019(2) 0.017(2) 0.013(2) -0.0025(18) 0.0014(18) 0.0008(17)
C18 0.036(3) 0.018(3) 0.039(4) -0.001(2) 0.000(3) 0.004(2)
C19 0.032(3) 0.019(2) 0.016(2) 0.0038(19) 0.001(2) 0.002(2)
C20 0.020(2) 0.013(2) 0.013(2) -0.0014(17) -0.0055(18) -0.0050(18)
C21 0.021(2) 0.011(2) 0.014(2) 0.0026(17) 0.0011(19) -0.0004(18)
C22 0.018(2) 0.022(2) 0.016(2) 0.0051(19) -0.0042(19) -0.0064(19)
C23 0.026(3) 0.020(2) 0.015(2) 0.0022(19) 0.001(2) -0.012(2)
C24 0.027(3) 0.016(2) 0.018(2) -0.0050(18) -0.001(2) -0.002(2)
C25 0.019(2) 0.019(2) 0.017(2) -0.0021(19) -0.0017(19) 0.0002(19)
C26 0.015(2) 0.019(2) 0.030(3) -0.003(2) -0.0053(19) 0.0018(18)
C27 0.035(3) 0.027(3) 0.023(3) -0.011(2) -0.001(2) -0.010(2)
C28 0.029(3) 0.023(3) 0.035(3) -0.011(2) -0.006(2) 0.009(2)

loop_
_atom_type_symbol
_atom_type_description
_atom_type_scat_dispersion_real
_atom_type_scat_dispersion_imag
_atom_type_scat_source
C C 0.0033 0.0016 'International Tables Vol C Tables 4.2.6.8 and 6.1.1.4'
H H 0.0000 0.0000 'International Tables Vol C Tables 4.2.6.8 and 6.1.1.4'
O O 0.0106 0.0060 'International Tables Vol C Tables 4.2.6.8 and 6.1.1.4'
P P 0.1023 0.0942 'International Tables Vol C Tables 4.2.6.8 and 6.1.1.4'
Au Au -2.0133 8.8022 'International Tables Vol C Tables 4.2.6.8 and 6.1.1.4'
Sb Sb -0.5866 1.5461 'International Tables Vol C Tables 4.2.6.8 and 6.1.1.4'
F F 0.0171 0.0103 'International Tables Vol C Tables 4.2.6.8 and 6.1.1.4'

loop_
_geom_angle_atom_site_label_1
_geom_angle_atom_site_label_2
_geom_angle_atom_site_label_3
_geom_angle
C1 Au P 173.31(17)
F4 Sb F1 89.29(17)
F4 Sb F2 178.58(16)
F1 Sb F2 90.34(17)
F4 Sb F6 90.12(15)
F1 Sb F6 90.74(15)
F2 Sb F6 91.25(15)
F4 Sb F3 89.96(17)
F1 Sb F3 179.22(17)
F2 Sb F3 90.41(17)
F6 Sb F3 89.06(15)
F4 Sb F5 88.91(15)
F1 Sb F5 90.86(18)
F2 Sb F5 89.72(15)
F6 Sb F5 178.13(16)
F3 Sb F5 89.33(16)
C11 P C20 111.2(2)
C11 P C2 111.0(2)
C20 P C2 113.4(2)
C11 P Au 111.07(16)
C20 P Au 106.01(16)
C2 P Au 103.85(15)
O1 C1 Au 174.2(5)
C3 C2 C7 120.4(4)
C3 C2 P 116.3(3)
C7 C2 P 123.2(4)
C4 C3 C2 119.1(4)
C4 C3 C8 116.2(4)
C2 C3 C8 124.7(4)
C5 C4 C3 122.2(4)
C5 C4 H4 118.9
C3 C4 H4 118.9
C4 C5 C6 117.5(4)
C4 C5 C9 121.9(5)
C6 C5 C9 120.6(5)
C7 C6 C5 122.5(5)
C7 C6 H6 118.7
C5 C6 H6 118.7
C6 C7 C2 118.0(4)
C6 C7 C10 116.3(4)
C2 C7 C10 125.6(4)
C3 C8 H8A 109.5
C3 C8 H8B 109.5
H8A C8 H8B 109.5
C3 C8 H8C 109.5
H8A C8 H8C 109.5
H8B C8 H8C 109.5
C5 C9 H9A 109.5
C5 C9 H9B 109.5
H9A C9 H9B 109.5
C5 C9 H9C 109.5
H9A C9 H9C 109.5
H9B C9 H9C 109.5
C7 C10 H10A 109.5
C7 C10 H10B 109.5
H10A C10 H10B 109.5
C7 C10 H10C 109.5
H10A C10 H10C 109.5
H10B C10 H10C 109.5
C16 C11 C12 120.0(4)
C16 C11 P 117.2(4)
C12 C11 P 122.8(4)
C13 C12 C11 118.0(4)
C13 C12 C17 116.3(4)
C11 C12 C17 125.6(4)
C12 C13 C14 122.9(5)
C12 C13 H13 118.5
C14 C13 H13 118.5
C15 C14 C13 118.4(5)
C15 C14 C18 120.5(5)
C13 C14 C18 121.1(5)
C14 C15 C16 121.3(5)
C14 C15 H15 119.3
C16 C15 H15 119.3
C15 C16 C11 119.2(5)
C15 C16 C19 116.5(4)
C11 C16 C19 124.3(4)
C12 C17 H17A 109.5
C12 C17 H17B 109.5
H17A C17 H17B 109.5
C12 C17 H17C 109.5
H17A C17 H17C 109.5
H17B C17 H17C 109.5
C14 C18 H18A 109.5
C14 C18 H18B 109.5
H18A C18 H18B 109.5
C14 C18 H18C 109.5
H18A C18 H18C 109.5
H18B C18 H18C 109.5
C16 C19 H19A 109.5
C16 C19 H19B 109.5
H19A C19 H19B 109.5
C16 C19 H19C 109.5
H19A C19 H19C 109.5
H19B C19 H19C 109.5
C25 C20 C21 118.9(4)
C25 C20 P 118.2(4)
C21 C20 P 122.9(4)
C22 C21 C20 118.4(4)
C22 C21 C26 116.3(4)
C20 C21 C26 125.3(4)
C21 C22 C23 123.6(5)
C21 C22 H22 118.2
C23 C22 H22 118.2
C24 C23 C22 117.2(5)
C24 C23 C27 121.6(5)
C22 C23 C27 121.1(5)
C23 C24 C25 122.5(5)
C23 C24 H24 118.7
C25 C24 H24 118.7
C24 C25 C20 119.1(4)
C24 C25 C28 115.5(4)
C20 C25 C28 125.3(4)
C21 C26 H26A 109.5
C21 C26 H26B 109.5
H26A C26 H26B 109.5
C21 C26 H26C 109.5
H26A C26 H26C 109.5
H26B C26 H26C 109.5
C23 C27 H27A 109.5
C23 C27 H27B 109.5
H27A C27 H27B 109.5
C23 C27 H27C 109.5
H27A C27 H27C 109.5
H27B C27 H27C 109.5
C25 C28 H28A 109.5
C25 C28 H28B 109.5
H28A C28 H28B 109.5
C25 C28 H28C 109.5
H28A C28 H28C 109.5
H28B C28 H28C 109.5

loop_
_geom_bond_atom_site_label_1
_geom_bond_atom_site_label_2
_geom_bond_distance
Au C1 2.008(6)
Au P 2.3380(12)
Sb F4 1.865(3)
Sb F1 1.868(3)
Sb F2 1.872(3)
Sb F6 1.872(3)
Sb F3 1.881(3)
Sb F5 1.886(3)
P C11 1.831(5)
P C20 1.836(4)
P C2 1.839(4)
O1 C1 1.108(7)
C2 C3 1.398(6)
C2 C7 1.417(7)
C3 C4 1.389(6)
C3 C8 1.516(7)
C4 C5 1.384(7)
C4 H4 0.9500
C5 C6 1.406(7)
C5 C9 1.517(7)
C6 C7 1.383(7)
C6 H6 0.9500
C7 C10 1.523(7)
C8 H8A 0.9800
C8 H8B 0.9800
C8 H8C 0.9800
C9 H9A 0.9800
C9 H9B 0.9800
C9 H9C 0.9800
C10 H10A 0.9800
C10 H10B 0.9800
C10 H10C 0.9800
C11 C16 1.406(7)
C11 C12 1.412(7)
C12 C13 1.384(7)
C12 C17 1.533(7)
C13 C14 1.389(7)
C13 H13 0.9500
C14 C15 1.381(7)
C14 C18 1.522(7)
C15 C16 1.400(7)
C15 H15 0.9500
C16 C19 1.515(7)
C17 H17A 0.9800
C17 H17B 0.9800
C17 H17C 0.9800
C18 H18A 0.9800
C18 H18B 0.9800
C18 H18C 0.9800
C19 H19A 0.9800
C19 H19B 0.9800
C19 H19C 0.9800
C20 C25 1.415(7)
C20 C21 1.420(7)
C21 C22 1.376(7)
C21 C26 1.509(6)
C22 C23 1.390(7)
C22 H22 0.9500
C23 C24 1.374(7)
C23 C27 1.507(7)
C24 C25 1.392(7)
C24 H24 0.9500
C25 C28 1.505(7)
C26 H26A 0.9800
C26 H26B 0.9800
C26 H26C 0.9800
C27 H27A 0.9800
C27 H27B 0.9800
C27 H27C 0.9800
C28 H28A 0.9800
C28 H28B 0.9800
C28 H28C 0.9800
